data_7025634
loop_
_publ_author_name
'Kunnas-Hiltunen, Susan'
'Haukka, Matti'
'Veps\"al\"ainen, Jouko'
'Ahlgr\'en, Markku'

_publ_section_title
;
 Alkaline and alkaline earth metal complexes of dianhydride derivatives of
 clodronate and their hydrolysis products.
;
_journal_issue 22
_journal_name_full 'Dalton transactions (Cambridge, England : 2003)'
_journal_page_first 5310
_journal_page_last 5318
_journal_paper_doi 10.1039/c002403a
_journal_volume 39
_journal_year 2010
_chemical_formula_moiety 'C H10 Cl2 O11 P2 Sr2'
_chemical_formula_sum 'C H10 Cl2 O11 P2 Sr2'
_chemical_formula_weight 506.17
_chemical_name_systematic
;
?
;
_space_group_IT_number 14
_symmetry_cell_setting monoclinic
_symmetry_space_group_name_Hall '-P 2ybc'
_symmetry_space_group_name_H-M 'P 1 21/c 1'
_atom_sites_solution_hydrogens difmap
_atom_sites_solution_primary direct
_atom_sites_solution_secondary difmap
_audit_creation_method SHELXL-97
_cell_angle_alpha 90.00
_cell_angle_beta 95.303(2)
_cell_angle_gamma 90.00
_cell_formula_units_Z 4
_cell_length_a 5.7600(2)
_cell_length_b 12.1202(3)
_cell_length_c 18.0234(6)
_cell_measurement_temperature 120(2)
_cell_measurement_theta_max 26.00
_cell_measurement_theta_min 3.36
_cell_volume 1252.87(7)
_computing_cell_refinement 'Denzo/Scalepack (Otwinowski & Minor, 1997)'
_computing_data_collection 'Collect (Nonius BV, 1997-2000)'
_computing_data_reduction 'Denzo/Scalepack (Otwinowski & Minor, 1997)'
_computing_molecular_graphics 'XP in SHELXTL v.5.1 (Bruker AXS, 1998)'
_computing_publication_material 'SHELXL-97 (Sheldrick, 1997)'
_computing_structure_refinement 'SHELXL-97 (Sheldrick, 1997)'
_computing_structure_solution 'SHELXS-97 (Sheldrick, 1997)'
_diffrn_ambient_temperature 120(2)
_diffrn_measured_fraction_theta_full 0.996
_diffrn_measured_fraction_theta_max 0.996
_diffrn_measurement_device_type 'Nonius KappaCCD'
_diffrn_measurement_method multi-scan
_diffrn_radiation_monochromator graphite
_diffrn_radiation_source 'fine-focus sealed tube'
_diffrn_radiation_type MoK\a
_diffrn_radiation_wavelength 0.71073
_diffrn_reflns_av_R_equivalents 0.0422
_diffrn_reflns_av_sigmaI/netI 0.0268
_diffrn_reflns_limit_h_max 7
_diffrn_reflns_limit_h_min -7
_diffrn_reflns_limit_k_max 13
_diffrn_reflns_limit_k_min -14
_diffrn_reflns_limit_l_max 22
_diffrn_reflns_limit_l_min -20
_diffrn_reflns_number 13434
_diffrn_reflns_theta_full 26.00
_diffrn_reflns_theta_max 26.00
_diffrn_reflns_theta_min 3.36
_exptl_absorpt_coefficient_mu 9.243
_exptl_absorpt_correction_T_max 0.8716
_exptl_absorpt_correction_T_min 0.2996
_exptl_absorpt_correction_type psi-scan
_exptl_absorpt_process_details 'XPREP in SHELXTL v.5.1 (Bruker AXS, 1998)'
_exptl_crystal_colour colourless
_exptl_crystal_density_diffrn 2.683
_exptl_crystal_density_method 'not measured'
_exptl_crystal_description plate
_exptl_crystal_F_000 976
_exptl_crystal_size_max 0.35
_exptl_crystal_size_mid 0.25
_exptl_crystal_size_min 0.05
_refine_diff_density_max 0.540
_refine_diff_density_min -0.538
_refine_diff_density_rms 0.107
_refine_ls_extinction_coef 0.0022(3)
_refine_ls_extinction_expression Fc^*^=kFc[1+0.001xFc^2^\l^3^/sin(2\q)]^-1/4^
_refine_ls_extinction_method SHELXL
_refine_ls_goodness_of_fit_ref 1.090
_refine_ls_hydrogen_treatment constr
_refine_ls_matrix_type full
_refine_ls_number_parameters 164
_refine_ls_number_reflns 2448
_refine_ls_number_restraints 0
_refine_ls_restrained_S_all 1.090
_refine_ls_R_factor_all 0.0266
_refine_ls_R_factor_gt 0.0231
_refine_ls_shift/su_max 0.001
_refine_ls_shift/su_mean 0.000
_refine_ls_structure_factor_coef Fsqd
_refine_ls_weighting_details 'calc w=1/[\s^2^(Fo^2^)+(0.0300P)^2^+1.6000P] where P=(Fo^2^+2Fc^2^)/3'
_refine_ls_weighting_scheme calc
_refine_ls_wR_factor_gt 0.0581
_refine_ls_wR_factor_ref 0.0599
_reflns_number_gt 2255
_reflns_number_total 2448
_reflns_threshold_expression >2sigma(I)
_cod_data_source_file c002403a.txt
_cod_data_source_block structure(3)
_cod_original_sg_symbol_H-M P2(1)/c
_cod_database_code 7025634

loop_
_symmetry_equiv_pos_as_xyz
'x, y, z'
'-x, y+1/2, -z+1/2'
'-x, -y, -z'
'x, -y-1/2, z-1/2'

loop_
_atom_site_label
_atom_site_type_symbol
_atom_site_fract_x
_atom_site_fract_y
_atom_site_fract_z
_atom_site_U_iso_or_equiv
_atom_site_adp_type
_atom_site_occupancy
_atom_site_symmetry_multiplicity
_atom_site_calc_flag
_atom_site_refinement_flags
Sr1 Sr 0.25652(4) 0.33869(2) 0.215632(16) 0.01121(10) Uani 1 1 d .
Sr2 Sr 0.22182(5) 0.07536(2) 0.331556(16) 0.01346(11) Uani 1 1 d .
Cl1 Cl 1.07331(12) 0.13253(6) 0.10801(4) 0.01343(17) Uani 1 1 d .
Cl2 Cl 0.59153(12) 0.06551(6) 0.07392(4) 0.01425(17) Uani 1 1 d .
P1 P 0.75360(12) 0.14204(6) 0.22693(4) 0.01017(17) Uani 1 1 d .
P2 P 0.71713(13) 0.30460(6) 0.08663(4) 0.01106(17) Uani 1 1 d .
O1 O 0.3104(4) 0.29244(19) 0.36148(13) 0.0212(5) Uani 1 1 d .
H1A H 0.2051 0.3283 0.3904 0.032 Uiso 1 1 d R
H1B H 0.4551 0.3068 0.3850 0.032 Uiso 1 1 d R
O2 O 0.6628(4) 0.42191(17) 0.26608(13) 0.0165(5) Uani 1 1 d .
H2A H 0.7543 0.3709 0.2718 0.025 Uiso 1 1 d R
H2B H 0.6548 0.4477 0.3109 0.025 Uiso 1 1 d R
O3 O 0.6351(4) 0.05625(19) 0.39751(13) 0.0211(5) Uani 1 1 d .
H3A H 0.6651 -0.0093 0.4141 0.032 Uiso 1 1 d R
H3B H 0.6851 0.1084 0.4313 0.032 Uiso 1 1 d R
O4 O 0.1772(4) 0.1136(2) 0.47048(13) 0.0233(5) Uani 1 1 d .
H4A H 0.0429 0.1390 0.4762 0.035 Uiso 1 1 d R
H4B H 0.2700 0.1610 0.4944 0.035 Uiso 1 1 d R
O5 O -0.1027(5) 0.3636(2) 0.41525(15) 0.0314(6) Uani 1 1 d .
H5A H -0.0735 0.4293 0.4347 0.047 Uiso 1 1 d R
H5B H -0.1449 0.3183 0.4478 0.047 Uiso 1 1 d R
O11 O 0.5017(3) 0.16429(15) 0.23921(12) 0.0120(4) Uani 1 1 d .
O12 O 0.8393(3) 0.02603(16) 0.24494(12) 0.0124(4) Uani 1 1 d .
O13 O 0.9271(3) 0.22526(16) 0.26392(12) 0.0125(4) Uani 1 1 d .
O21 O 0.4687(4) 0.33128(16) 0.10108(13) 0.0153(5) Uani 1 1 d .
O22 O 0.7499(4) 0.29510(17) 0.00399(12) 0.0170(5) Uani 1 1 d .
O23 O 0.8955(3) 0.37930(16) 0.12867(12) 0.0135(4) Uani 1 1 d .
C1 C 0.7765(5) 0.1631(2) 0.12519(17) 0.0111(6) Uani 1 1 d .

loop_
_atom_site_aniso_label
_atom_site_aniso_U_11
_atom_site_aniso_U_22
_atom_site_aniso_U_33
_atom_site_aniso_U_23
_atom_site_aniso_U_13
_atom_site_aniso_U_12
Sr1 0.00833(15) 0.00839(16) 0.01708(18) -0.00137(10) 0.00208(11) 0.00013(9)
Sr2 0.01373(16) 0.01051(17) 0.01580(18) 0.00001(10) -0.00037(12) -0.00117(10)
Cl1 0.0096(3) 0.0129(4) 0.0180(4) -0.0008(3) 0.0025(3) 0.0009(2)
Cl2 0.0126(3) 0.0126(4) 0.0174(4) -0.0032(3) 0.0002(3) -0.0025(3)
P1 0.0095(4) 0.0077(4) 0.0134(4) 0.0007(3) 0.0020(3) 0.0000(3)
P2 0.0103(4) 0.0098(4) 0.0131(4) 0.0013(3) 0.0016(3) 0.0009(3)
O1 0.0237(12) 0.0180(12) 0.0220(13) -0.0044(9) 0.0026(10) -0.0039(9)
O2 0.0152(11) 0.0168(11) 0.0180(13) -0.0033(9) 0.0041(9) -0.0010(8)
O3 0.0283(12) 0.0161(11) 0.0178(13) -0.0011(9) -0.0041(10) 0.0032(9)
O4 0.0170(11) 0.0312(14) 0.0215(13) -0.0055(11) 0.0007(10) 0.0013(10)
O5 0.0530(17) 0.0180(13) 0.0244(15) 0.0034(10) 0.0101(12) 0.0036(11)
O11 0.0106(10) 0.0096(10) 0.0159(12) 0.0014(8) 0.0021(8) 0.0013(8)
O12 0.0129(10) 0.0065(10) 0.0177(12) 0.0023(8) 0.0014(8) 0.0004(8)
O13 0.0115(10) 0.0097(10) 0.0164(12) 0.0000(8) 0.0018(8) -0.0012(8)
O21 0.0117(10) 0.0140(11) 0.0203(12) 0.0047(9) 0.0021(9) 0.0030(8)
O22 0.0206(11) 0.0163(11) 0.0143(12) 0.0022(9) 0.0038(9) 0.0029(9)
O23 0.0146(11) 0.0081(10) 0.0179(12) -0.0006(8) 0.0014(9) -0.0005(8)
C1 0.0074(13) 0.0120(14) 0.0142(16) -0.0008(11) 0.0020(11) 0.0001(10)

loop_
_atom_type_symbol
_atom_type_description
_atom_type_scat_dispersion_real
_atom_type_scat_dispersion_imag
_atom_type_scat_source
C C 0.0033 0.0016 'International Tables Vol C Tables 4.2.6.8 and 6.1.1.4'
H H 0.0000 0.0000 'International Tables Vol C Tables 4.2.6.8 and 6.1.1.4'
O O 0.0106 0.0060 'International Tables Vol C Tables 4.2.6.8 and 6.1.1.4'
P P 0.1023 0.0942 'International Tables Vol C Tables 4.2.6.8 and 6.1.1.4'
Cl Cl 0.1484 0.1585 'International Tables Vol C Tables 4.2.6.8 and 6.1.1.4'
Sr Sr -1.5307 3.2498 'International Tables Vol C Tables 4.2.6.8 and 6.1.1.4'

loop_
_geom_angle_atom_site_label_1
_geom_angle_atom_site_label_2
_geom_angle_atom_site_label_3
_geom_angle
_geom_angle_site_symmetry_1
_geom_angle_site_symmetry_3
O12 Sr1 O21 114.37(7) 2_655 .
O12 Sr1 O23 78.81(7) 2_655 1_455
O21 Sr1 O23 86.10(7) . 1_455
O12 Sr1 O11 148.39(7) 2_655 .
O21 Sr1 O11 78.61(7) . .
O23 Sr1 O11 132.28(7) 1_455 .
O12 Sr1 O13 101.81(6) 2_655 1_455
O21 Sr1 O13 134.18(7) . 1_455
O23 Sr1 O13 73.92(7) 1_455 1_455
O11 Sr1 O13 85.11(6) . 1_455
O12 Sr1 O2 76.24(7) 2_655 .
O21 Sr1 O2 79.16(7) . .
O23 Sr1 O2 142.36(7) 1_455 .
O11 Sr1 O2 78.44(6) . .
O13 Sr1 O2 138.73(7) 1_455 .
O12 Sr1 O1 85.32(7) 2_655 .
O21 Sr1 O1 141.56(7) . .
O23 Sr1 O1 131.45(7) 1_455 .
O11 Sr1 O1 69.60(7) . .
O13 Sr1 O1 64.92(7) 1_455 .
O2 Sr1 O1 73.88(7) . .
O3 Sr2 O4 74.86(7) . .
O3 Sr2 O23 92.49(7) . 2_645
O4 Sr2 O23 81.04(7) . 2_645
O3 Sr2 O12 159.48(7) . 1_455
O4 Sr2 O12 117.39(7) . 1_455
O23 Sr2 O12 74.45(6) 2_645 1_455
O3 Sr2 O11 74.70(7) . .
O4 Sr2 O11 131.04(7) . .
O23 Sr2 O11 137.42(6) 2_645 .
O12 Sr2 O11 104.05(6) 1_455 .
O3 Sr2 O2 88.04(7) . 2_645
O4 Sr2 O2 144.32(7) . 2_645
O23 Sr2 O2 68.45(7) 2_645 2_645
O12 Sr2 O2 72.56(6) 1_455 2_645
O11 Sr2 O2 70.64(6) . 2_645
O3 Sr2 O13 141.83(7) . 1_455
O4 Sr2 O13 101.68(7) . 1_455
O23 Sr2 O13 124.98(6) 2_645 1_455
O12 Sr2 O13 55.35(6) 1_455 1_455
O11 Sr2 O13 80.58(6) . 1_455
O2 Sr2 O13 110.71(6) 2_645 1_455
O3 Sr2 O1 81.20(7) . .
O4 Sr2 O1 70.64(7) . .
O23 Sr2 O1 151.67(7) 2_645 .
O12 Sr2 O1 117.72(7) 1_455 .
O11 Sr2 O1 67.54(6) . .
O2 Sr2 O1 138.18(7) 2_645 .
O13 Sr2 O1 62.48(7) 1_455 .
O11 P1 O12 115.59(11) . .
O11 P1 O13 114.59(12) . .
O12 P1 O13 109.38(12) . .
O11 P1 C1 105.96(13) . .
O12 P1 C1 106.62(12) . .
O13 P1 C1 103.60(12) . .
O21 P2 O23 113.19(12) . .
O21 P2 O22 112.91(13) . .
O23 P2 O22 113.19(12) . .
O21 P2 C1 105.98(12) . .
O23 P2 C1 105.63(12) . .
O22 P2 C1 105.02(13) . .
Sr1 O1 Sr2 90.30(7) . .
Sr1 O1 H1A 115.1 . .
Sr2 O1 H1A 115.9 . .
Sr1 O1 H1B 115.6 . .
Sr2 O1 H1B 114.9 . .
H1A O1 H1B 105.2 . .
Sr1 O2 Sr2 107.76(8) . 2_655
Sr1 O2 H2A 107.3 . .
Sr2 O2 H2A 114.4 2_655 .
Sr1 O2 H2B 109.7 . .
Sr2 O2 H2B 113.3 2_655 .
H2A O2 H2B 104.2 . .
Sr2 O3 H3A 113.0 . .
Sr2 O3 H3B 118.1 . .
H3A O3 H3B 111.6 . .
Sr2 O4 H4A 110.9 . .
Sr2 O4 H4B 119.1 . .
H4A O4 H4B 103.0 . .
H5A O5 H5B 111.3 . .
P1 O11 Sr1 130.25(11) . .
P1 O11 Sr2 131.83(11) . .
Sr1 O11 Sr2 94.70(6) . .
P1 O12 Sr1 147.35(12) . 2_645
P1 O12 Sr2 98.83(10) . 1_655
Sr1 O12 Sr2 103.59(7) 2_645 1_655
P1 O13 Sr1 132.94(12) . 1_655
P1 O13 Sr2 96.40(9) . 1_655
Sr1 O13 Sr2 93.45(6) 1_655 1_655
P2 O21 Sr1 133.89(13) . .
P2 O23 Sr1 132.19(11) . 1_655
P2 O23 Sr2 120.23(11) . 2_655
Sr1 O23 Sr2 103.13(7) 1_655 2_655
Cl2 C1 Cl1 107.67(15) . .
Cl2 C1 P1 108.88(15) . .
Cl1 C1 P1 107.12(15) . .
Cl2 C1 P2 109.54(16) . .
Cl1 C1 P2 105.56(15) . .
P1 C1 P2 117.60(16) . .

loop_
_geom_bond_atom_site_label_1
_geom_bond_atom_site_label_2
_geom_bond_distance
_geom_bond_site_symmetry_2
Sr1 O12 2.457(2) 2_655
Sr1 O21 2.496(2) .
Sr1 O23 2.534(2) 1_455
Sr1 O11 2.5557(19) .
Sr1 O13 2.560(2) 1_455
Sr1 O2 2.632(2) .
Sr1 O1 2.678(2) .
Sr2 O3 2.571(2) .
Sr2 O4 2.583(2) .
Sr2 O23 2.590(2) 2_645
Sr2 O12 2.648(2) 1_455
Sr2 O11 2.651(2) .
Sr2 O2 2.686(2) 2_645
Sr2 O13 2.699(2) 1_455
Sr2 O1 2.724(2) .
Cl1 C1 1.804(3) .
Cl2 C1 1.791(3) .
P1 O11 1.512(2) .
P1 O12 1.515(2) .
P1 O13 1.529(2) .
P1 C1 1.868(3) .
P2 O21 1.513(2) .
P2 O23 1.518(2) .
P2 O22 1.523(2) .
P2 C1 1.870(3) .
O1 H1A 0.9411 .
O1 H1B 0.9158 .
O2 Sr2 2.686(2) 2_655
O2 H2A 0.8133 .
O2 H2B 0.8714 .
O3 H3A 0.8603 .
O3 H3B 0.9062 .
O4 H4A 0.8481 .
O4 H4B 0.8709 .
O5 H5A 0.8798 .
O5 H5B 0.8547 .
O12 Sr1 2.457(2) 2_645
O12 Sr2 2.648(2) 1_655
O13 Sr1 2.5598(19) 1_655
O13 Sr2 2.699(2) 1_655
O23 Sr1 2.534(2) 1_655
O23 Sr2 2.590(2) 2_655

loop_
_geom_hbond_atom_site_label_D
_geom_hbond_atom_site_label_H
_geom_hbond_atom_site_label_A
_geom_hbond_distance_DH
_geom_hbond_distance_HA
_geom_hbond_distance_DA
_geom_hbond_angle_DHA
_geom_hbond_site_symmetry_A
O1 H1A O5 0.94 1.92 2.788(3) 152.9 .
O2 H2A O13 0.81 2.04 2.831(3) 164.9 .
O2 H2B O5 0.87 2.46 2.980(4) 119.1 1_655
O3 H3A O21 0.86 2.09 2.792(3) 138.4 2_645
O3 H3B O22 0.91 1.77 2.671(3) 172.2 4_566
O4 H4A O22 0.85 1.97 2.815(3) 171.7 4_466
O4 H4B O21 0.87 2.15 2.842(3) 136.4 4_566
O5 H5A Cl1 0.88 2.58 3.293(3) 138.6 2_655
O5 H5B O22 0.85 1.84 2.689(3) 170.0 4_466
